data_4083269
loop_
_publ_author_name
'Gray, Katherine'
'Page, Michael J.'
'Wagler, J\"org'
'Messerle, Barbara A.'

_publ_section_title
;
 Iridium(III) Cp* Complexes for the Efficient Hydroamination of Internal
 Alkynes
;
_journal_issue 17
_journal_name_full Organometallics
_journal_page_first 6270
_journal_paper_doi 10.1021/om300550k
_journal_volume 31
_journal_year 2012
_chemical_formula_moiety 'C34 H29 Cl3 Ir N2, C24 H20 B, C H2 Cl2 '
_chemical_formula_sum 'C59 H51 B Cl5 Ir N2'
_chemical_formula_weight 1168.28
_chemical_name_systematic
;
 ?
;
_space_group_IT_number 2
_symmetry_cell_setting triclinic
_symmetry_space_group_name_Hall '-P 1'
_symmetry_space_group_name_H-M 'P -1'
_atom_sites_solution_hydrogens geom
_atom_sites_solution_primary direct
_atom_sites_solution_secondary difmap
_audit_creation_method SHELXL-97
_cell_angle_alpha 93.8410(10)
_cell_angle_beta 105.4730(10)
_cell_angle_gamma 96.9140(10)
_cell_formula_units_Z 2
_cell_length_a 11.4690(2)
_cell_length_b 13.45900(10)
_cell_length_c 16.6804(2)
_cell_measurement_reflns_used 71790
_cell_measurement_temperature 100(2)
_cell_measurement_theta_max 33.142
_cell_measurement_theta_min 2.546
_cell_volume 2450.19(6)
_computing_cell_refinement 'HKL Scalepack (Otwinowski & Minor 1997)'
_computing_data_collection 'Nonius Collect, KappaCCD'
_computing_data_reduction 'Denzo and Scalepak (Otwinowski & Minor, 1997)'
_computing_molecular_graphics 'ORTEP32 for windows (Farugia)'
_computing_publication_material 'Ciftab (Sheldrick, 1997)'
_computing_structure_refinement 'SHELXL-97 (Sheldrick, 1997)'
_computing_structure_solution 'SHELXS-97 (Sheldrick, 1990)'
_diffrn_ambient_temperature 100(2)
_diffrn_measured_fraction_theta_full 0.997
_diffrn_measured_fraction_theta_max 0.997
_diffrn_measurement_device_type 'Nonius Kappa CCD area detector'
_diffrn_measurement_method 'phi and omega scans'
_diffrn_radiation_monochromator graphite
_diffrn_radiation_source 'fine-focus sealed tube'
_diffrn_radiation_type MoK\a
_diffrn_radiation_wavelength 0.71073
_diffrn_reflns_av_R_equivalents 0.0449
_diffrn_reflns_av_sigmaI/netI 0.0411
_diffrn_reflns_limit_h_max 17
_diffrn_reflns_limit_h_min -17
_diffrn_reflns_limit_k_max 20
_diffrn_reflns_limit_k_min -20
_diffrn_reflns_limit_l_max 25
_diffrn_reflns_limit_l_min -25
_diffrn_reflns_number 58362
_diffrn_reflns_theta_full 33.00
_diffrn_reflns_theta_max 33.00
_diffrn_reflns_theta_min 2.58
_exptl_absorpt_coefficient_mu 3.040
_exptl_absorpt_correction_T_max 0.736
_exptl_absorpt_correction_T_min 0.541
_exptl_absorpt_correction_type multi-scan
_exptl_absorpt_process_details
;
 multi-scan from symmetry-related measurements 
 Sortav (Blessing 1995)
;
_exptl_crystal_colour brown
_exptl_crystal_density_diffrn 1.584
_exptl_crystal_density_method 'not measured'
_exptl_crystal_description plate
_exptl_crystal_F_000 1172
_exptl_crystal_size_max 0.34
_exptl_crystal_size_mid 0.23
_exptl_crystal_size_min 0.10
_refine_diff_density_max 2.385
_refine_diff_density_min -1.900
_refine_diff_density_rms 0.120
_refine_ls_extinction_method none
_refine_ls_goodness_of_fit_ref 1.065
_refine_ls_hydrogen_treatment constr
_refine_ls_matrix_type full
_refine_ls_number_parameters 618
_refine_ls_number_reflns 18426
_refine_ls_number_restraints 0
_refine_ls_restrained_S_all 1.065
_refine_ls_R_factor_all 0.0347
_refine_ls_R_factor_gt 0.0278
_refine_ls_shift/su_max 0.007
_refine_ls_shift/su_mean 0.000
_refine_ls_structure_factor_coef Fsqd
_refine_ls_weighting_details 'calc w=1/[\s^2^(Fo^2^)+(0.0374P)^2^+0.0000P] where P=(Fo^2^+2Fc^2^)/3'
_refine_ls_weighting_scheme calc
_refine_ls_wR_factor_gt 0.0659
_refine_ls_wR_factor_ref 0.0679
_reflns_number_gt 16539
_reflns_number_total 18426
_reflns_threshold_expression >2sigma(I)
_cod_data_source_file om300550k_si_001.cif
_cod_data_source_block compound_12a
_cod_original_sg_symbol_Hall -P1
_cod_original_sg_symbol_H-M P-1
_cod_database_code 4083269

loop_
_symmetry_equiv_pos_as_xyz
'x, y, z'
'-x, -y, -z'

loop_
_atom_site_label
_atom_site_type_symbol
_atom_site_fract_x
_atom_site_fract_y
_atom_site_fract_z
_atom_site_U_iso_or_equiv
_atom_site_adp_type
_atom_site_occupancy
_atom_site_symmetry_multiplicity
_atom_site_calc_flag
_atom_site_refinement_flags
Ir1 Ir 0.518603(6) 0.706920(4) 0.729400(4) 0.01039(2) Uani 1 1 d .
Cl1 Cl 0.67412(4) 0.71420(3) 0.65871(3) 0.01610(8) Uani 1 1 d .
Cl2 Cl 0.83985(6) 1.09636(4) 1.06015(3) 0.03280(13) Uani 1 1 d .
Cl3 Cl 0.06798(5) 0.45720(4) 0.34557(3) 0.02312(10) Uani 1 1 d .
N1 N 0.54636(14) 0.86491(11) 0.74248(10) 0.0124(3) Uani 1 1 d .
N2 N 0.40578(14) 0.74414(11) 0.61664(10) 0.0121(3) Uani 1 1 d .
C1 C 0.59808(17) 0.59159(13) 0.80536(12) 0.0150(3) Uani 1 1 d .
C2 C 0.48432(17) 0.54857(13) 0.74465(12) 0.0145(3) Uani 1 1 d .
C3 C 0.38902(16) 0.59909(13) 0.76386(12) 0.0138(3) Uani 1 1 d .
C4 C 0.44416(17) 0.67420(13) 0.83317(12) 0.0145(3) Uani 1 1 d .
C5 C 0.57471(17) 0.66898(13) 0.85924(12) 0.0149(3) Uani 1 1 d .
C6 C 0.71855(18) 0.55759(15) 0.81053(14) 0.0208(4) Uani 1 1 d .
H6A H 0.7842 0.6093 0.8439 0.031 Uiso 1 1 calc R
H6B H 0.7281 0.5463 0.7541 0.031 Uiso 1 1 calc R
H6C H 0.7226 0.4948 0.8370 0.031 Uiso 1 1 calc R
C7 C 0.46836(19) 0.45866(13) 0.68340(13) 0.0192(4) Uani 1 1 d .
H7A H 0.4516 0.3975 0.7096 0.029 Uiso 1 1 calc R
H7B H 0.5432 0.4570 0.6659 0.029 Uiso 1 1 calc R
H7C H 0.3997 0.4624 0.6345 0.029 Uiso 1 1 calc R
C8 C 0.25553(17) 0.57412(14) 0.72128(13) 0.0179(4) Uani 1 1 d .
H8A H 0.2176 0.5269 0.7524 0.027 Uiso 1 1 calc R
H8B H 0.2436 0.5433 0.6642 0.027 Uiso 1 1 calc R
H8C H 0.2177 0.6358 0.7193 0.027 Uiso 1 1 calc R
C9 C 0.37801(19) 0.73772(15) 0.87770(13) 0.0187(4) Uani 1 1 d .
H9A H 0.3098 0.7596 0.8369 0.028 Uiso 1 1 calc R
H9B H 0.4343 0.7968 0.9087 0.028 Uiso 1 1 calc R
H9C H 0.3464 0.6984 0.9167 0.028 Uiso 1 1 calc R
C10 C 0.66596(19) 0.72770(15) 0.93379(12) 0.0201(4) Uani 1 1 d .
H10A H 0.6703 0.6907 0.9829 0.030 Uiso 1 1 calc R
H10B H 0.6408 0.7934 0.9439 0.030 Uiso 1 1 calc R
H10C H 0.7465 0.7374 0.9233 0.030 Uiso 1 1 calc R
C11 C 0.49463(16) 0.90770(13) 0.67786(12) 0.0134(3) Uani 1 1 d .
C12 C 0.48962(17) 1.01101(13) 0.65723(12) 0.0142(3) Uani 1 1 d .
C13 C 0.54222(18) 1.10505(13) 0.69731(13) 0.0181(4) Uani 1 1 d .
H13 H 0.5978 1.1129 0.7517 0.022 Uiso 1 1 calc R
C14 C 0.5102(2) 1.18981(14) 0.65425(15) 0.0223(4) Uani 1 1 d .
H14 H 0.5457 1.2552 0.6810 0.027 Uiso 1 1 calc R
C15 C 0.43048(19) 1.18132(14) 0.57589(15) 0.0224(4) Uani 1 1 d .
H15 H 0.4110 1.2404 0.5502 0.027 Uiso 1 1 calc R
C16 C 0.37638(18) 1.08514(14) 0.53230(13) 0.0178(4) Uani 1 1 d .
C17 C 0.29522(19) 1.06423(16) 0.45112(14) 0.0218(4) Uani 1 1 d .
H17 H 0.2698 1.1182 0.4201 0.026 Uiso 1 1 calc R
C18 C 0.25236(19) 0.96616(16) 0.41627(13) 0.0203(4) Uani 1 1 d .
H18 H 0.1991 0.9544 0.3611 0.024 Uiso 1 1 calc R
C19 C 0.28519(18) 0.88276(15) 0.46010(12) 0.0178(4) Uani 1 1 d .
H19 H 0.2549 0.8159 0.4349 0.021 Uiso 1 1 calc R
C20 C 0.36225(16) 0.90088(13) 0.54027(12) 0.0141(3) Uani 1 1 d .
C21 C 0.40843(17) 1.00200(13) 0.57535(12) 0.0147(3) Uani 1 1 d .
C22 C 0.41516(16) 0.83927(13) 0.60584(11) 0.0123(3) Uani 1 1 d .
C23 C 0.61821(17) 0.92473(13) 0.81735(12) 0.0136(3) Uani 1 1 d .
C24 C 0.55943(18) 0.97180(14) 0.86856(13) 0.0175(3) Uani 1 1 d .
H24 H 0.4729 0.9673 0.8525 0.021 Uiso 1 1 calc R
C25 C 0.6284(2) 1.02549(14) 0.94343(13) 0.0210(4) Uani 1 1 d .
H25 H 0.5895 1.0574 0.9796 0.025 Uiso 1 1 calc R
C26 C 0.7548(2) 1.03216(14) 0.96498(12) 0.0206(4) Uani 1 1 d .
C27 C 0.81378(19) 0.98764(15) 0.91292(13) 0.0222(4) Uani 1 1 d .
H27 H 0.9005 0.9947 0.9278 0.027 Uiso 1 1 calc R
C28 C 0.74450(18) 0.93226(14) 0.83832(13) 0.0182(4) Uani 1 1 d .
H28 H 0.7834 0.9001 0.8023 0.022 Uiso 1 1 calc R
C29 C 0.32388(16) 0.67304(12) 0.55187(11) 0.0125(3) Uani 1 1 d .
C30 C 0.37103(17) 0.60055(13) 0.51108(12) 0.0146(3) Uani 1 1 d .
H30 H 0.4563 0.5972 0.5264 0.018 Uiso 1 1 calc R
C31 C 0.29080(18) 0.53294(13) 0.44732(12) 0.0159(3) Uani 1 1 d .
H31 H 0.3208 0.4832 0.4183 0.019 Uiso 1 1 calc R
C32 C 0.16672(17) 0.53941(13) 0.42695(12) 0.0152(3) Uani 1 1 d .
C33 C 0.11933(17) 0.60971(14) 0.46890(12) 0.0171(3) Uani 1 1 d .
H33 H 0.0338 0.6119 0.4547 0.021 Uiso 1 1 calc R
C34 C 0.19962(17) 0.67730(14) 0.53251(12) 0.0160(3) Uani 1 1 d .
H34 H 0.1691 0.7259 0.5623 0.019 Uiso 1 1 calc R
B1 B 0.13911(19) 0.17736(15) 0.74915(13) 0.0140(4) Uani 1 1 d .
C35 C 0.12472(17) 0.05377(13) 0.74659(12) 0.0141(3) Uani 1 1 d .
C36 C 0.02276(17) -0.00605(14) 0.75778(12) 0.0157(3) Uani 1 1 d .
H36 H -0.0376 0.0263 0.7743 0.019 Uiso 1 1 calc R
C37 C 0.00566(18) -0.11143(14) 0.74571(12) 0.0167(3) Uani 1 1 d .
H37 H -0.0666 -0.1487 0.7520 0.020 Uiso 1 1 calc R
C38 C 0.09376(18) -0.16140(14) 0.72461(12) 0.0165(3) Uani 1 1 d .
H38 H 0.0841 -0.2328 0.7181 0.020 Uiso 1 1 calc R
C39 C 0.19678(18) -0.10474(14) 0.71312(13) 0.0175(3) Uani 1 1 d .
H39 H 0.2582 -0.1377 0.6988 0.021 Uiso 1 1 calc R
C40 C 0.21040(18) -0.00014(14) 0.72249(13) 0.0172(3) Uani 1 1 d .
H40 H 0.2802 0.0366 0.7123 0.021 Uiso 1 1 calc R
C41 C 0.12814(17) 0.20262(13) 0.65213(12) 0.0148(3) Uani 1 1 d .
C42 C 0.18664(17) 0.29065(14) 0.63120(12) 0.0174(3) Uani 1 1 d .
H42 H 0.2362 0.3386 0.6752 0.021 Uiso 1 1 calc R
C43 C 0.17545(19) 0.31120(15) 0.54881(13) 0.0203(4) Uani 1 1 d .
H43 H 0.2175 0.3718 0.5380 0.024 Uiso 1 1 calc R
C44 C 0.10337(19) 0.24371(15) 0.48261(13) 0.0195(4) Uani 1 1 d .
H44 H 0.0964 0.2570 0.4264 0.023 Uiso 1 1 calc R
C45 C 0.04159(19) 0.15621(15) 0.50031(13) 0.0200(4) Uani 1 1 d .
H45 H -0.0097 0.1097 0.4559 0.024 Uiso 1 1 calc R
C46 C 0.05467(19) 0.13662(14) 0.58293(13) 0.0193(4) Uani 1 1 d .
H46 H 0.0121 0.0759 0.5933 0.023 Uiso 1 1 calc R
C47 C 0.26994(17) 0.23732(13) 0.81139(12) 0.0146(3) Uani 1 1 d .
C48 C 0.37897(19) 0.19691(15) 0.83926(13) 0.0206(4) Uani 1 1 d .
H48 H 0.3779 0.1270 0.8262 0.025 Uiso 1 1 calc R
C49 C 0.48915(19) 0.25436(16) 0.88529(14) 0.0237(4) Uani 1 1 d .
H49 H 0.5607 0.2233 0.9019 0.028 Uiso 1 1 calc R
C50 C 0.49459(19) 0.35667(16) 0.90684(13) 0.0225(4) Uani 1 1 d .
H50 H 0.5696 0.3964 0.9372 0.027 Uiso 1 1 calc R
C51 C 0.38787(19) 0.39950(15) 0.88292(13) 0.0196(4) Uani 1 1 d .
H51 H 0.3890 0.4690 0.8981 0.023 Uiso 1 1 calc R
C52 C 0.27918(18) 0.34071(14) 0.83665(12) 0.0172(3) Uani 1 1 d .
H52 H 0.2076 0.3720 0.8213 0.021 Uiso 1 1 calc R
C53 C 0.02757(17) 0.21931(13) 0.78057(12) 0.0152(3) Uani 1 1 d .
C54 C 0.0212(2) 0.21287(15) 0.86292(13) 0.0210(4) Uani 1 1 d .
H54 H 0.0831 0.1846 0.9006 0.025 Uiso 1 1 calc R
C55 C -0.0724(2) 0.24628(16) 0.89165(15) 0.0258(4) Uani 1 1 d .
H55 H -0.0732 0.2408 0.9480 0.031 Uiso 1 1 calc R
C56 C -0.1646(2) 0.28759(15) 0.83773(16) 0.0268(5) Uani 1 1 d .
H56 H -0.2298 0.3089 0.8565 0.032 Uiso 1 1 calc R
C57 C -0.16016(19) 0.29716(16) 0.75656(15) 0.0246(4) Uani 1 1 d .
H57 H -0.2214 0.3268 0.7195 0.030 Uiso 1 1 calc R
C58 C -0.06559(18) 0.26324(14) 0.72896(13) 0.0193(4) Uani 1 1 d .
H58 H -0.0645 0.2703 0.6729 0.023 Uiso 1 1 calc R
Cl4 Cl 0.16300(6) 0.49823(6) 0.97461(4) 0.04010(15) Uani 1 1 d .
C1S C 0.0420(2) 0.51392(17) 0.88696(15) 0.0279(5) Uani 1 1 d .
H1S1 H 0.0462 0.4709 0.8376 0.034 Uiso 1 1 calc R
H1S2 H -0.0373 0.4925 0.8982 0.034 Uiso 1 1 calc R
Cl5 Cl 0.05077(5) 0.64096(4) 0.86527(4) 0.03174(12) Uani 1 1 d .

loop_
_atom_site_aniso_label
_atom_site_aniso_U_11
_atom_site_aniso_U_22
_atom_site_aniso_U_33
_atom_site_aniso_U_23
_atom_site_aniso_U_13
_atom_site_aniso_U_12
Ir1 0.00956(3) 0.00872(3) 0.01277(4) 0.00131(2) 0.00271(2) 0.00166(2)
Cl1 0.01529(19) 0.01474(18) 0.0211(2) 0.00369(15) 0.00899(17) 0.00346(14)
Cl2 0.0408(3) 0.0310(3) 0.0169(2) -0.0065(2) -0.0010(2) -0.0072(2)
Cl3 0.0207(2) 0.0204(2) 0.0212(2) -0.00441(17) -0.00262(18) -0.00198(17)
N1 0.0115(7) 0.0111(6) 0.0140(7) -0.0016(5) 0.0028(6) 0.0020(5)
N2 0.0112(7) 0.0099(6) 0.0149(7) 0.0010(5) 0.0030(6) 0.0018(5)
C1 0.0141(8) 0.0137(8) 0.0190(9) 0.0057(6) 0.0062(7) 0.0032(6)
C2 0.0144(8) 0.0110(7) 0.0193(9) 0.0057(6) 0.0051(7) 0.0036(6)
C3 0.0125(8) 0.0131(7) 0.0166(8) 0.0039(6) 0.0049(7) 0.0022(6)
C4 0.0146(8) 0.0135(7) 0.0163(8) 0.0033(6) 0.0051(7) 0.0023(6)
C5 0.0149(8) 0.0158(8) 0.0151(8) 0.0070(6) 0.0043(7) 0.0036(6)
C6 0.0145(9) 0.0233(9) 0.0268(11) 0.0088(8) 0.0048(8) 0.0094(7)
C7 0.0233(10) 0.0109(8) 0.0248(10) 0.0014(7) 0.0089(8) 0.0031(6)
C8 0.0109(8) 0.0182(8) 0.0235(10) 0.0043(7) 0.0033(7) -0.0001(6)
C9 0.0197(9) 0.0202(9) 0.0185(9) 0.0009(7) 0.0086(8) 0.0049(7)
C10 0.0185(9) 0.0241(9) 0.0151(9) 0.0031(7) 0.0015(7) -0.0007(7)
C11 0.0110(7) 0.0118(7) 0.0181(9) 0.0004(6) 0.0051(7) 0.0026(6)
C12 0.0147(8) 0.0105(7) 0.0194(9) 0.0017(6) 0.0075(7) 0.0029(6)
C13 0.0194(9) 0.0125(8) 0.0236(10) 0.0002(7) 0.0081(8) 0.0025(6)
C14 0.0237(10) 0.0100(8) 0.0363(12) 0.0025(7) 0.0132(9) 0.0040(7)
C15 0.0229(10) 0.0136(8) 0.0363(12) 0.0095(8) 0.0137(9) 0.0074(7)
C16 0.0172(9) 0.0157(8) 0.0258(10) 0.0079(7) 0.0116(8) 0.0073(6)
C17 0.0196(9) 0.0258(10) 0.0263(11) 0.0139(8) 0.0109(8) 0.0110(7)
C18 0.0167(9) 0.0273(10) 0.0200(10) 0.0109(8) 0.0060(7) 0.0077(7)
C19 0.0154(8) 0.0206(9) 0.0183(9) 0.0051(7) 0.0047(7) 0.0045(7)
C20 0.0121(8) 0.0155(8) 0.0162(8) 0.0040(6) 0.0046(7) 0.0043(6)
C21 0.0135(8) 0.0141(8) 0.0200(9) 0.0049(6) 0.0083(7) 0.0049(6)
C22 0.0121(7) 0.0118(7) 0.0143(8) 0.0021(6) 0.0049(6) 0.0029(6)
C23 0.0151(8) 0.0106(7) 0.0143(8) 0.0006(6) 0.0030(7) 0.0013(6)
C24 0.0165(9) 0.0151(8) 0.0202(9) -0.0022(7) 0.0051(7) 0.0022(6)
C25 0.0279(11) 0.0169(8) 0.0192(9) -0.0022(7) 0.0092(8) 0.0034(7)
C26 0.0272(10) 0.0155(8) 0.0140(9) -0.0020(6) 0.0009(8) -0.0040(7)
C27 0.0166(9) 0.0231(9) 0.0226(10) 0.0003(8) 0.0009(8) -0.0022(7)
C28 0.0147(8) 0.0201(9) 0.0193(9) -0.0020(7) 0.0054(7) 0.0016(6)
C29 0.0129(8) 0.0112(7) 0.0115(8) 0.0003(6) 0.0008(6) 0.0010(6)
C30 0.0124(8) 0.0137(7) 0.0173(9) 0.0007(6) 0.0036(7) 0.0020(6)
C31 0.0185(9) 0.0129(8) 0.0159(9) -0.0002(6) 0.0043(7) 0.0022(6)
C32 0.0144(8) 0.0139(8) 0.0137(8) 0.0003(6) -0.0004(7) -0.0016(6)
C33 0.0126(8) 0.0183(8) 0.0182(9) 0.0016(7) 0.0006(7) 0.0023(6)
C34 0.0131(8) 0.0158(8) 0.0183(9) 0.0000(6) 0.0034(7) 0.0029(6)
B1 0.0136(9) 0.0137(8) 0.0159(9) 0.0021(7) 0.0057(7) 0.0029(7)
C35 0.0139(8) 0.0152(8) 0.0135(8) 0.0012(6) 0.0038(6) 0.0031(6)
C36 0.0143(8) 0.0163(8) 0.0178(9) 0.0029(6) 0.0054(7) 0.0044(6)
C37 0.0152(8) 0.0161(8) 0.0199(9) 0.0026(7) 0.0069(7) 0.0011(6)
C38 0.0177(9) 0.0145(8) 0.0165(9) 0.0008(6) 0.0031(7) 0.0035(6)
C39 0.0146(8) 0.0181(8) 0.0208(9) -0.0012(7) 0.0065(7) 0.0050(6)
C40 0.0149(8) 0.0172(8) 0.0203(9) -0.0002(7) 0.0074(7) 0.0014(6)
C41 0.0137(8) 0.0155(8) 0.0164(8) 0.0010(6) 0.0064(7) 0.0025(6)
C42 0.0148(8) 0.0183(8) 0.0176(9) 0.0023(7) 0.0031(7) 0.0000(6)
C43 0.0194(9) 0.0211(9) 0.0213(10) 0.0073(7) 0.0068(8) 0.0011(7)
C44 0.0207(9) 0.0243(9) 0.0162(9) 0.0055(7) 0.0068(7) 0.0083(7)
C45 0.0216(10) 0.0192(9) 0.0176(9) -0.0003(7) 0.0027(8) 0.0040(7)
C46 0.0199(9) 0.0166(8) 0.0213(10) 0.0025(7) 0.0057(8) 0.0024(7)
C47 0.0162(8) 0.0144(8) 0.0143(8) 0.0026(6) 0.0055(7) 0.0023(6)
C48 0.0187(9) 0.0191(9) 0.0231(10) -0.0002(7) 0.0041(8) 0.0043(7)
C49 0.0172(9) 0.0284(10) 0.0243(11) 0.0015(8) 0.0033(8) 0.0054(8)
C50 0.0179(9) 0.0262(10) 0.0199(10) 0.0011(8) 0.0028(8) -0.0036(7)
C51 0.0225(10) 0.0167(8) 0.0186(9) 0.0024(7) 0.0057(8) -0.0012(7)
C52 0.0177(9) 0.0159(8) 0.0177(9) 0.0030(7) 0.0042(7) 0.0028(6)
C53 0.0153(8) 0.0121(7) 0.0188(9) 0.0000(6) 0.0064(7) 0.0010(6)
C54 0.0247(10) 0.0205(9) 0.0208(10) 0.0028(7) 0.0105(8) 0.0052(7)
C55 0.0341(12) 0.0214(10) 0.0285(11) 0.0010(8) 0.0208(10) 0.0027(8)
C56 0.0233(11) 0.0198(9) 0.0430(14) -0.0025(9) 0.0201(10) 0.0030(8)
C57 0.0157(9) 0.0219(9) 0.0366(13) 0.0012(8) 0.0071(9) 0.0059(7)
C58 0.0168(9) 0.0192(9) 0.0224(10) 0.0011(7) 0.0063(8) 0.0034(7)
Cl4 0.0320(3) 0.0564(4) 0.0299(3) -0.0023(3) 0.0014(3) 0.0185(3)
C1S 0.0230(11) 0.0291(11) 0.0282(12) -0.0029(9) 0.0039(9) 0.0010(8)
Cl5 0.0278(3) 0.0304(3) 0.0349(3) 0.0002(2) 0.0095(2) -0.0043(2)

loop_
_atom_type_symbol
_atom_type_description
_atom_type_scat_dispersion_real
_atom_type_scat_dispersion_imag
_atom_type_scat_source
C C 0.0033 0.0016 'International Tables Vol C Tables 4.2.6.8 and 6.1.1.4'
H H 0.0000 0.0000 'International Tables Vol C Tables 4.2.6.8 and 6.1.1.4'
N N 0.0061 0.0033 'International Tables Vol C Tables 4.2.6.8 and 6.1.1.4'
B B 0.0013 0.0007 'International Tables Vol C Tables 4.2.6.8 and 6.1.1.4'
Cl Cl 0.1484 0.1585 'International Tables Vol C Tables 4.2.6.8 and 6.1.1.4'
Ir Ir -1.4442 7.9887 'International Tables Vol C Tables 4.2.6.8 and 6.1.1.4'

loop_
_geom_angle_atom_site_label_1
_geom_angle_atom_site_label_2
_geom_angle_atom_site_label_3
_geom_angle
N1 Ir1 N2 76.27(6)
N1 Ir1 C2 166.70(7)
N2 Ir1 C2 112.30(6)
N1 Ir1 C3 131.61(6)
N2 Ir1 C3 99.72(6)
C2 Ir1 C3 39.06(7)
N1 Ir1 C4 101.80(6)
N2 Ir1 C4 120.62(7)
C2 Ir1 C4 65.25(7)
C3 Ir1 C4 38.61(7)
N1 Ir1 C1 134.34(7)
N2 Ir1 C1 149.15(7)
C2 Ir1 C1 38.76(7)
C3 Ir1 C1 64.46(7)
C4 Ir1 C1 64.29(7)
N1 Ir1 C5 103.46(6)
N2 Ir1 C5 159.41(7)
C2 Ir1 C5 64.81(7)
C3 Ir1 C5 64.67(7)
C4 Ir1 C5 38.86(7)
C1 Ir1 C5 37.83(7)
N1 Ir1 Cl1 87.46(4)
N2 Ir1 Cl1 85.36(4)
C2 Ir1 Cl1 103.03(5)
C3 Ir1 Cl1 140.81(5)
C4 Ir1 Cl1 153.72(5)
C1 Ir1 Cl1 91.58(5)
C5 Ir1 Cl1 115.23(5)
C11 N1 C23 120.10(15)
C11 N1 Ir1 116.29(12)
C23 N1 Ir1 123.61(11)
C22 N2 C29 119.02(15)
C22 N2 Ir1 115.79(12)
C29 N2 Ir1 125.17(11)
C5 C1 C2 109.00(16)
C5 C1 C6 126.40(18)
C2 C1 C6 124.59(17)
C5 C1 Ir1 71.22(10)
C2 C1 Ir1 69.35(10)
C6 C1 Ir1 126.47(13)
C3 C2 C1 107.01(16)
C3 C2 C7 127.17(17)
C1 C2 C7 125.19(17)
C3 C2 Ir1 70.54(10)
C1 C2 Ir1 71.88(10)
C7 C2 Ir1 129.82(13)
C4 C3 C2 108.43(16)
C4 C3 C8 125.77(17)
C2 C3 C8 125.75(17)
C4 C3 Ir1 70.91(10)
C2 C3 Ir1 70.40(10)
C8 C3 Ir1 126.55(13)
C3 C4 C5 107.93(16)
C3 C4 C9 126.11(17)
C5 C4 C9 125.55(17)
C3 C4 Ir1 70.47(10)
C5 C4 Ir1 71.68(10)
C9 C4 Ir1 129.13(13)
C1 C5 C4 107.60(16)
C1 C5 C10 126.10(17)
C4 C5 C10 126.09(17)
C1 C5 Ir1 70.95(10)
C4 C5 Ir1 69.47(10)
C10 C5 Ir1 129.03(13)
C1 C6 H6A 109.5
C1 C6 H6B 109.5
H6A C6 H6B 109.5
C1 C6 H6C 109.5
H6A C6 H6C 109.5
H6B C6 H6C 109.5
C2 C7 H7A 109.5
C2 C7 H7B 109.5
H7A C7 H7B 109.5
C2 C7 H7C 109.5
H7A C7 H7C 109.5
H7B C7 H7C 109.5
C3 C8 H8A 109.5
C3 C8 H8B 109.5
H8A C8 H8B 109.5
C3 C8 H8C 109.5
H8A C8 H8C 109.5
H8B C8 H8C 109.5
C4 C9 H9A 109.5
C4 C9 H9B 109.5
H9A C9 H9B 109.5
C4 C9 H9C 109.5
H9A C9 H9C 109.5
H9B C9 H9C 109.5
C5 C10 H10A 109.5
C5 C10 H10B 109.5
H10A C10 H10B 109.5
C5 C10 H10C 109.5
H10A C10 H10C 109.5
H10B C10 H10C 109.5
N1 C11 C12 135.82(17)
N1 C11 C22 115.75(15)
C12 C11 C22 108.37(15)
C13 C12 C21 119.70(16)
C13 C12 C11 135.54(18)
C21 C12 C11 104.75(15)
C12 C13 C14 117.53(19)
C12 C13 H13 121.2
C14 C13 H13 121.2
C15 C14 C13 122.84(18)
C15 C14 H14 118.6
C13 C14 H14 118.6
C14 C15 C16 120.91(17)
C14 C15 H15 119.5
C16 C15 H15 119.5
C21 C16 C17 116.68(18)
C21 C16 C15 115.81(19)
C17 C16 C15 127.51(17)
C18 C17 C16 120.80(17)
C18 C17 H17 119.6
C16 C17 H17 119.6
C17 C18 C19 122.1(2)
C17 C18 H18 118.9
C19 C18 H18 118.9
C20 C19 C18 118.36(18)
C20 C19 H19 120.8
C18 C19 H19 120.8
C19 C20 C21 119.37(16)
C19 C20 C22 135.90(17)
C21 C20 C22 104.74(16)
C16 C21 C12 123.19(17)
C16 C21 C20 122.62(18)
C12 C21 C20 114.19(15)
N2 C22 C20 136.59(17)
N2 C22 C11 115.42(16)
C20 C22 C11 107.92(15)
C28 C23 C24 121.48(18)
C28 C23 N1 119.48(16)
C24 C23 N1 119.01(17)
C25 C24 C23 119.27(19)
C25 C24 H24 120.4
C23 C24 H24 120.4
C24 C25 C26 119.32(19)
C24 C25 H25 120.3
C26 C25 H25 120.3
C27 C26 C25 121.51(18)
C27 C26 Cl2 119.55(17)
C25 C26 Cl2 118.93(16)
C26 C27 C28 119.20(19)
C26 C27 H27 120.4
C28 C27 H27 120.4
C23 C28 C27 119.18(19)
C23 C28 H28 120.4
C27 C28 H28 120.4
C34 C29 C30 121.54(17)
C34 C29 N2 119.06(16)
C30 C29 N2 119.40(16)
C29 C30 C31 118.89(17)
C29 C30 H30 120.6
C31 C30 H30 120.6
C32 C31 C30 119.13(17)
C32 C31 H31 120.4
C30 C31 H31 120.4
C33 C32 C31 122.06(17)
C33 C32 Cl3 119.11(14)
C31 C32 Cl3 118.83(15)
C32 C33 C34 118.73(17)
C32 C33 H33 120.6
C34 C33 H33 120.6
C29 C34 C33 119.61(17)
C29 C34 H34 120.2
C33 C34 H34 120.2
C35 B1 C53 109.93(14)
C35 B1 C41 105.91(15)
C53 B1 C41 109.74(15)
C35 B1 C47 114.60(15)
C53 B1 C47 107.47(15)
C41 B1 C47 109.14(14)
C36 C35 C40 114.92(16)
C36 C35 B1 123.91(16)
C40 C35 B1 120.76(16)
C35 C36 C37 123.00(17)
C35 C36 H36 118.5
C37 C36 H36 118.5
C38 C37 C36 120.20(17)
C38 C37 H37 119.9
C36 C37 H37 119.9
C37 C38 C39 118.61(17)
C37 C38 H38 120.7
C39 C38 H38 120.7
C40 C39 C38 120.48(17)
C40 C39 H39 119.8
C38 C39 H39 119.8
C39 C40 C35 122.71(18)
C39 C40 H40 118.6
C35 C40 H40 118.6
C42 C41 C46 114.60(17)
C42 C41 B1 123.83(17)
C46 C41 B1 121.55(16)
C43 C42 C41 123.06(18)
C43 C42 H42 118.5
C41 C42 H42 118.5
C44 C43 C42 120.47(18)
C44 C43 H43 119.8
C42 C43 H43 119.8
C43 C44 C45 118.54(18)
C43 C44 H44 120.7
C45 C44 H44 120.7
C44 C45 C46 120.15(19)
C44 C45 H45 119.9
C46 C45 H45 119.9
C45 C46 C41 123.16(18)
C45 C46 H46 118.4
C41 C46 H46 118.4
C48 C47 C52 114.30(17)
C48 C47 B1 126.38(16)
C52 C47 B1 119.22(16)
C49 C48 C47 123.27(19)
C49 C48 H48 118.4
C47 C48 H48 118.4
C50 C49 C48 120.4(2)
C50 C49 H49 119.8
C48 C49 H49 119.8
C51 C50 C49 118.45(19)
C51 C50 H50 120.8
C49 C50 H50 120.8
C50 C51 C52 120.11(19)
C50 C51 H51 119.9
C52 C51 H51 119.9
C51 C52 C47 123.45(18)
C51 C52 H52 118.3
C47 C52 H52 118.3
C58 C53 C54 115.51(18)
C58 C53 B1 123.65(17)
C54 C53 B1 120.84(17)
C55 C54 C53 122.6(2)
C55 C54 H54 118.7
C53 C54 H54 118.7
C56 C55 C54 120.0(2)
C56 C55 H55 120.0
C54 C55 H55 120.0
C57 C56 C55 119.12(19)
C57 C56 H56 120.4
C55 C56 H56 120.4
C56 C57 C58 120.0(2)
C56 C57 H57 120.0
C58 C57 H57 120.0
C57 C58 C53 122.7(2)
C57 C58 H58 118.6
C53 C58 H58 118.6
Cl5 C1S Cl4 110.79(12)
Cl5 C1S H1S1 109.5
Cl4 C1S H1S1 109.5
Cl5 C1S H1S2 109.5
Cl4 C1S H1S2 109.5
H1S1 C1S H1S2 108.1

loop_
_geom_bond_atom_site_label_1
_geom_bond_atom_site_label_2
_geom_bond_distance
Ir1 N1 2.0996(14)
Ir1 N2 2.1087(15)
Ir1 C2 2.1646(17)
Ir1 C3 2.1665(17)
Ir1 C4 2.1723(19)
Ir1 C1 2.1986(17)
Ir1 C5 2.2021(18)
Ir1 Cl1 2.3827(4)
Cl2 C26 1.734(2)
Cl3 C32 1.7396(19)
N1 C11 1.292(2)
N1 C23 1.429(2)
N2 C22 1.301(2)
N2 C29 1.438(2)
C1 C5 1.427(3)
C1 C2 1.448(3)
C1 C6 1.490(3)
C2 C3 1.448(3)
C2 C7 1.491(3)
C3 C4 1.435(3)
C3 C8 1.492(3)
C4 C5 1.455(3)
C4 C9 1.493(3)
C5 C10 1.497(3)
C6 H6A 0.9800
C6 H6B 0.9800
C6 H6C 0.9800
C7 H7A 0.9800
C7 H7B 0.9800
C7 H7C 0.9800
C8 H8A 0.9800
C8 H8B 0.9800
C8 H8C 0.9800
C9 H9A 0.9800
C9 H9B 0.9800
C9 H9C 0.9800
C10 H10A 0.9800
C10 H10B 0.9800
C10 H10C 0.9800
C11 C12 1.459(2)
C11 C22 1.479(3)
C12 C13 1.379(3)
C12 C21 1.421(3)
C13 C14 1.422(3)
C13 H13 0.9500
C14 C15 1.369(3)
C14 H14 0.9500
C15 C16 1.425(3)
C15 H15 0.9500
C16 C21 1.403(2)
C16 C17 1.412(3)
C17 C18 1.382(3)
C17 H17 0.9500
C18 C19 1.415(3)
C18 H18 0.9500
C19 C20 1.379(3)
C19 H19 0.9500
C20 C21 1.425(3)
C20 C22 1.463(2)
C23 C28 1.386(3)
C23 C24 1.387(3)
C24 C25 1.386(3)
C24 H24 0.9500
C25 C26 1.387(3)
C25 H25 0.9500
C26 C27 1.383(3)
C27 C28 1.393(3)
C27 H27 0.9500
C28 H28 0.9500
C29 C34 1.384(3)
C29 C30 1.393(2)
C30 C31 1.397(3)
C30 H30 0.9500
C31 C32 1.387(3)
C31 H31 0.9500
C32 C33 1.385(3)
C33 C34 1.396(3)
C33 H33 0.9500
C34 H34 0.9500
B1 C35 1.648(3)
B1 C53 1.650(3)
B1 C41 1.651(3)
B1 C47 1.657(3)
C35 C36 1.400(3)
C35 C40 1.413(3)
C36 C37 1.402(3)
C36 H36 0.9500
C37 C38 1.385(3)
C37 H37 0.9500
C38 C39 1.392(3)
C38 H38 0.9500
C39 C40 1.391(3)
C39 H39 0.9500
C40 H40 0.9500
C41 C42 1.402(3)
C41 C46 1.412(3)
C42 C43 1.395(3)
C42 H42 0.9500
C43 C44 1.388(3)
C43 H43 0.9500
C44 C45 1.391(3)
C44 H44 0.9500
C45 C46 1.393(3)
C45 H45 0.9500
C46 H46 0.9500
C47 C48 1.401(3)
C47 C52 1.410(3)
C48 C49 1.397(3)
C48 H48 0.9500
C49 C50 1.389(3)
C49 H49 0.9500
C50 C51 1.389(3)
C50 H50 0.9500
C51 C52 1.394(3)
C51 H51 0.9500
C52 H52 0.9500
C53 C58 1.401(3)
C53 C54 1.403(3)
C54 C55 1.395(3)
C54 H54 0.9500
C55 C56 1.392(3)
C55 H55 0.9500
C56 C57 1.383(3)
C56 H56 0.9500
C57 C58 1.398(3)
C57 H57 0.9500
C58 H58 0.9500
Cl4 C1S 1.771(2)
C1S Cl5 1.768(2)
C1S H1S1 0.9900
C1S H1S2 0.9900

loop_
_geom_torsion_atom_site_label_1
_geom_torsion_atom_site_label_2
_geom_torsion_atom_site_label_3
_geom_torsion_atom_site_label_4
_geom_torsion
N2 Ir1 N1 C11 -5.67(13)
C2 Ir1 N1 C11 -137.3(3)
C3 Ir1 N1 C11 -96.56(15)
C4 Ir1 N1 C11 -124.66(14)
C1 Ir1 N1 C11 169.90(13)
C5 Ir1 N1 C11 -164.48(13)
Cl1 Ir1 N1 C11 80.17(13)
N2 Ir1 N1 C23 174.63(15)
C2 Ir1 N1 C23 43.0(3)
C3 Ir1 N1 C23 83.74(16)
C4 Ir1 N1 C23 55.64(15)
C1 Ir1 N1 C23 -9.80(18)
C5 Ir1 N1 C23 15.82(15)
Cl1 Ir1 N1 C23 -99.53(14)
N1 Ir1 N2 C22 6.09(13)
C2 Ir1 N2 C22 175.38(13)
C3 Ir1 N2 C22 136.76(13)
C4 Ir1 N2 C22 101.83(14)
C1 Ir1 N2 C22 -167.73(13)
C5 Ir1 N2 C22 97.9(2)
Cl1 Ir1 N2 C22 -82.43(13)
N1 Ir1 N2 C29 -175.56(15)
C2 Ir1 N2 C29 -6.26(16)
C3 Ir1 N2 C29 -44.89(15)
C4 Ir1 N2 C29 -79.82(15)
C1 Ir1 N2 C29 10.6(2)
C5 Ir1 N2 C29 -83.8(2)
Cl1 Ir1 N2 C29 95.93(14)
N1 Ir1 C1 C5 43.28(14)
N2 Ir1 C1 C5 -145.13(13)
C2 Ir1 C1 C5 -119.71(15)
C3 Ir1 C1 C5 -80.92(11)
C4 Ir1 C1 C5 -37.90(11)
Cl1 Ir1 C1 C5 131.28(10)
N1 Ir1 C1 C2 162.99(10)
N2 Ir1 C1 C2 -25.42(18)
C3 Ir1 C1 C2 38.79(11)
C4 Ir1 C1 C2 81.81(12)
C5 Ir1 C1 C2 119.71(15)
Cl1 Ir1 C1 C2 -109.01(10)
N1 Ir1 C1 C6 -78.59(19)
N2 Ir1 C1 C6 93.0(2)
C2 Ir1 C1 C6 118.4(2)
C3 Ir1 C1 C6 157.2(2)
C4 Ir1 C1 C6 -159.8(2)
C5 Ir1 C1 C6 -121.9(2)
Cl1 Ir1 C1 C6 9.41(17)
C5 C1 C2 C3 -1.8(2)
C6 C1 C2 C3 177.03(17)
Ir1 C1 C2 C3 -62.18(12)
C5 C1 C2 C7 -173.15(17)
C6 C1 C2 C7 5.6(3)
Ir1 C1 C2 C7 126.43(18)
C5 C1 C2 Ir1 60.42(12)
C6 C1 C2 Ir1 -120.78(18)
N1 Ir1 C2 C3 50.8(3)
N2 Ir1 C2 C3 -77.53(12)
C4 Ir1 C2 C3 37.12(11)
C1 Ir1 C2 C3 116.23(16)
C5 Ir1 C2 C3 80.17(12)
Cl1 Ir1 C2 C3 -167.82(10)
N1 Ir1 C2 C1 -65.4(3)
N2 Ir1 C2 C1 166.24(10)
C3 Ir1 C2 C1 -116.23(16)
C4 Ir1 C2 C1 -79.11(12)
C5 Ir1 C2 C1 -36.06(11)
Cl1 Ir1 C2 C1 75.95(10)
N1 Ir1 C2 C7 173.5(2)
N2 Ir1 C2 C7 45.13(19)
C3 Ir1 C2 C7 122.7(2)
C4 Ir1 C2 C7 159.8(2)
C1 Ir1 C2 C7 -121.1(2)
C5 Ir1 C2 C7 -157.2(2)
Cl1 Ir1 C2 C7 -45.16(18)
C1 C2 C3 C4 2.04(19)
C7 C2 C3 C4 173.21(17)
Ir1 C2 C3 C4 -61.02(12)
C1 C2 C3 C8 -175.43(17)
C7 C2 C3 C8 -4.3(3)
Ir1 C2 C3 C8 121.50(18)
C1 C2 C3 Ir1 63.07(12)
C7 C2 C3 Ir1 -125.77(19)
N1 Ir1 C3 C4 -47.64(13)
N2 Ir1 C3 C4 -127.85(10)
C2 Ir1 C3 C4 118.57(15)
C1 Ir1 C3 C4 80.08(11)
C5 Ir1 C3 C4 38.01(10)
Cl1 Ir1 C3 C4 137.55(9)
N1 Ir1 C3 C2 -166.20(10)
N2 Ir1 C3 C2 113.58(11)
C4 Ir1 C3 C2 -118.57(15)
C1 Ir1 C3 C2 -38.49(11)
C5 Ir1 C3 C2 -80.56(12)
Cl1 Ir1 C3 C2 18.98(15)
N1 Ir1 C3 C8 73.26(18)
N2 Ir1 C3 C8 -6.95(17)
C2 Ir1 C3 C8 -120.5(2)
C4 Ir1 C3 C8 120.9(2)
C1 Ir1 C3 C8 -159.02(18)
C5 Ir1 C3 C8 158.90(18)
Cl1 Ir1 C3 C8 -101.55(16)
C2 C3 C4 C5 -1.6(2)
C8 C3 C4 C5 175.91(16)
Ir1 C3 C4 C5 -62.27(12)
C2 C3 C4 C9 -174.55(17)
C8 C3 C4 C9 2.9(3)
Ir1 C3 C4 C9 124.75(18)
C2 C3 C4 Ir1 60.70(12)
C8 C3 C4 Ir1 -121.82(18)
N1 Ir1 C4 C3 145.64(10)
N2 Ir1 C4 C3 64.74(12)
C2 Ir1 C4 C3 -37.54(10)
C1 Ir1 C4 C3 -80.58(11)
C5 Ir1 C4 C3 -117.48(15)
Cl1 Ir1 C4 C3 -105.65(13)
N1 Ir1 C4 C5 -96.87(11)
N2 Ir1 C4 C5 -177.78(9)
C2 Ir1 C4 C5 79.94(11)
C3 Ir1 C4 C5 117.48(15)
C1 Ir1 C4 C5 36.91(10)
Cl1 Ir1 C4 C5 11.84(18)
N1 Ir1 C4 C9 24.47(18)
N2 Ir1 C4 C9 -56.44(19)
C2 Ir1 C4 C9 -158.7(2)
C3 Ir1 C4 C9 -121.2(2)
C1 Ir1 C4 C9 158.3(2)
C5 Ir1 C4 C9 121.3(2)
Cl1 Ir1 C4 C9 133.18(14)
C2 C1 C5 C4 0.8(2)
C6 C1 C5 C4 -177.96(17)
Ir1 C1 C5 C4 60.08(12)
C2 C1 C5 C10 175.79(17)
C6 C1 C5 C10 -3.0(3)
Ir1 C1 C5 C10 -124.94(18)
C2 C1 C5 Ir1 -59.27(12)
C6 C1 C5 Ir1 121.96(18)
C3 C4 C5 C1 0.47(19)
C9 C4 C5 C1 173.50(17)
Ir1 C4 C5 C1 -61.02(12)
C3 C4 C5 C10 -174.51(17)
C9 C4 C5 C10 -1.5(3)
Ir1 C4 C5 C10 123.99(18)
C3 C4 C5 Ir1 61.50(12)
C9 C4 C5 Ir1 -125.48(18)
N1 Ir1 C5 C1 -149.73(10)
N2 Ir1 C5 C1 123.53(17)
C2 Ir1 C5 C1 36.94(11)
C3 Ir1 C5 C1 80.32(11)
C4 Ir1 C5 C1 118.09(15)
Cl1 Ir1 C5 C1 -56.14(11)
N1 Ir1 C5 C4 92.18(11)
N2 Ir1 C5 C4 5.4(2)
C2 Ir1 C5 C4 -81.16(11)
C3 Ir1 C5 C4 -37.77(10)
C1 Ir1 C5 C4 -118.09(15)
Cl1 Ir1 C5 C4 -174.24(9)
N1 Ir1 C5 C10 -28.23(18)
N2 Ir1 C5 C10 -115.0(2)
C2 Ir1 C5 C10 158.4(2)
C3 Ir1 C5 C10 -158.2(2)
C4 Ir1 C5 C10 -120.4(2)
C1 Ir1 C5 C10 121.5(2)
Cl1 Ir1 C5 C10 65.35(18)
C23 N1 C11 C12 1.1(3)
Ir1 N1 C11 C12 -178.65(17)
C23 N1 C11 C22 -175.73(16)
Ir1 N1 C11 C22 4.6(2)
N1 C11 C12 C13 3.2(4)
C22 C11 C12 C13 -179.8(2)
N1 C11 C12 C21 -176.6(2)
C22 C11 C12 C21 0.35(19)
C21 C12 C13 C14 1.0(3)
C11 C12 C13 C14 -178.8(2)
C12 C13 C14 C15 0.0(3)
C13 C14 C15 C16 -1.2(3)
C14 C15 C16 C21 1.1(3)
C14 C15 C16 C17 -178.5(2)
C21 C16 C17 C18 -1.2(3)
C15 C16 C17 C18 178.5(2)
C16 C17 C18 C19 1.2(3)
C17 C18 C19 C20 0.2(3)
C18 C19 C20 C21 -1.6(3)
C18 C19 C20 C22 178.5(2)
C17 C16 C21 C12 179.62(18)
C15 C16 C21 C12 -0.1(3)
C17 C16 C21 C20 -0.2(3)
C15 C16 C21 C20 -179.89(17)
C13 C12 C21 C16 -1.0(3)
C11 C12 C21 C16 178.85(17)
C13 C12 C21 C20 178.82(17)
C11 C12 C21 C20 -1.3(2)
C19 C20 C21 C16 1.6(3)
C22 C20 C21 C16 -178.44(17)
C19 C20 C21 C12 -178.22(17)
C22 C20 C21 C12 1.7(2)
C29 N2 C22 C20 -0.7(3)
Ir1 N2 C22 C20 177.73(18)
C29 N2 C22 C11 175.85(15)
Ir1 N2 C22 C11 -5.7(2)
C19 C20 C22 N2 -4.7(4)
C21 C20 C22 N2 175.4(2)
C19 C20 C22 C11 178.5(2)
C21 C20 C22 C11 -1.39(19)
N1 C11 C22 N2 0.8(2)
C12 C11 C22 N2 -176.86(15)
N1 C11 C22 C20 178.31(16)
C12 C11 C22 C20 0.7(2)
C11 N1 C23 C28 -105.6(2)
Ir1 N1 C23 C28 74.1(2)
C11 N1 C23 C24 76.1(2)
Ir1 N1 C23 C24 -104.23(17)
C28 C23 C24 C25 -1.7(3)
N1 C23 C24 C25 176.59(17)
C23 C24 C25 C26 0.9(3)
C24 C25 C26 C27 0.9(3)
C24 C25 C26 Cl2 -178.12(15)
C25 C26 C27 C28 -2.0(3)
Cl2 C26 C27 C28 177.06(16)
C24 C23 C28 C27 0.6(3)
N1 C23 C28 C27 -177.64(17)
C26 C27 C28 C23 1.2(3)
C22 N2 C29 C34 -64.6(2)
Ir1 N2 C29 C34 117.11(16)
C22 N2 C29 C30 116.47(19)
Ir1 N2 C29 C30 -61.8(2)
C34 C29 C30 C31 2.1(3)
N2 C29 C30 C31 -178.95(16)
C29 C30 C31 C32 -0.5(3)
C30 C31 C32 C33 -1.2(3)
C30 C31 C32 Cl3 178.25(14)
C31 C32 C33 C34 1.3(3)
Cl3 C32 C33 C34 -178.16(14)
C30 C29 C34 C33 -2.1(3)
N2 C29 C34 C33 179.03(16)
C32 C33 C34 C29 0.3(3)
C53 B1 C35 C36 8.5(3)
C41 B1 C35 C36 -110.0(2)
C47 B1 C35 C36 129.67(19)
C53 B1 C35 C40 -179.25(17)
C41 B1 C35 C40 62.3(2)
C47 B1 C35 C40 -58.1(2)
C40 C35 C36 C37 -0.4(3)
B1 C35 C36 C37 172.28(18)
C35 C36 C37 C38 2.4(3)
C36 C37 C38 C39 -2.1(3)
C37 C38 C39 C40 -0.2(3)
C38 C39 C40 C35 2.3(3)
C36 C35 C40 C39 -2.0(3)
B1 C35 C40 C39 -174.85(18)
C35 B1 C41 C42 -150.05(18)
C53 B1 C41 C42 91.3(2)
C47 B1 C41 C42 -26.2(2)
C35 B1 C41 C46 31.8(2)
C53 B1 C41 C46 -86.9(2)
C47 B1 C41 C46 155.62(17)
C46 C41 C42 C43 -1.1(3)
B1 C41 C42 C43 -179.39(18)
C41 C42 C43 C44 0.4(3)
C42 C43 C44 C45 0.8(3)
C43 C44 C45 C46 -1.4(3)
C44 C45 C46 C41 0.7(3)
C42 C41 C46 C45 0.6(3)
B1 C41 C46 C45 178.89(18)
C35 B1 C47 C48 21.4(3)
C53 B1 C47 C48 143.93(19)
C41 B1 C47 C48 -97.1(2)
C35 B1 C47 C52 -162.50(17)
C53 B1 C47 C52 -40.0(2)
C41 B1 C47 C52 78.9(2)
C52 C47 C48 C49 -2.5(3)
B1 C47 C48 C49 173.73(19)
C47 C48 C49 C50 0.9(3)
C48 C49 C50 C51 1.2(3)
C49 C50 C51 C52 -1.5(3)
C50 C51 C52 C47 -0.2(3)
C48 C47 C52 C51 2.2(3)
B1 C47 C52 C51 -174.37(18)
C35 B1 C53 C58 -112.14(19)
C41 B1 C53 C58 4.0(2)
C47 B1 C53 C58 122.53(19)
C35 B1 C53 C54 68.1(2)
C41 B1 C53 C54 -175.85(16)
C47 B1 C53 C54 -57.3(2)
C58 C53 C54 C55 1.0(3)
B1 C53 C54 C55 -179.17(18)
C53 C54 C55 C56 0.3(3)
C54 C55 C56 C57 -1.6(3)
C55 C56 C57 C58 1.6(3)
C56 C57 C58 C53 -0.3(3)
C54 C53 C58 C57 -1.0(3)
B1 C53 C58 C57 179.17(18)
